data_4029407
loop_
_publ_author_name
'Hong, Fong-Jiao'
'Low, Yun-Yee'
'Chong, Kam-Weng'
'Thomas, Noel F.'
'Kam, Toh-Seok'

_publ_section_title
;
 Biomimetic oxidative dimerization of anodically generated stilbene
 radical cations: effect of aromatic substitution on product distribution
 and reaction pathways.
;
_journal_issue 10
_journal_name_full 'The Journal of organic chemistry'
_journal_page_first 4528
_journal_page_last 4543
_journal_paper_doi 10.1021/jo500559r
_journal_volume 79
_journal_year 2014
_chemical_formula_moiety 'C34 H34 O6'
_chemical_formula_sum 'C34 H34 O6'
_chemical_formula_weight 538.61
_chemical_melting_point 222.0(10)
_chemical_name_systematic
; 
 ? 
;
_space_group_IT_number 2
_symmetry_cell_setting triclinic
_symmetry_space_group_name_Hall '-P 1'
_symmetry_space_group_name_H-M 'P -1'
_atom_sites_solution_hydrogens geom
_atom_sites_solution_primary direct
_atom_sites_solution_secondary difmap
_audit_creation_method SHELXL-97
_cell_angle_alpha 87.931(2)
_cell_angle_beta 84.966(2)
_cell_angle_gamma 88.166(2)
_cell_formula_units_Z 4
_cell_length_a 10.3767(2)
_cell_length_b 12.3787(3)
_cell_length_c 21.9131(5)
_cell_measurement_reflns_used 2794
_cell_measurement_temperature 100(2)
_cell_measurement_theta_max 23.84
_cell_measurement_theta_min 2.45
_cell_volume 2800.88(11)
_computing_cell_refinement 'SAINT (Bruker, 2007)'
_computing_data_collection 'APEX2 (Bruker, 2007)'
_computing_data_reduction 'SAINT (Bruker, 2007)'
_computing_molecular_graphics 'X-SEED (Barbour, 2001)'
_computing_publication_material
;  
SHELXL-97 (Sheldrick, 2008), enCIFer (Allen et al., 2004),
;
_computing_structure_refinement
;  
SHELXL97 (Sheldrick, 2008), Olex2 (Dolomanov & Puschmann, 2009)
;
_computing_structure_solution 'SHELXS97 (Sheldrick, 2008)'
_diffrn_ambient_temperature 100(2)
_diffrn_measured_fraction_theta_full 1.000
_diffrn_measured_fraction_theta_max 0.997
_diffrn_measurement_device_type 'CCD area detector'
_diffrn_measurement_method '\w scans'
_diffrn_radiation_monochromator graphite
_diffrn_radiation_source 'fine-focus sealed tube'
_diffrn_radiation_type MoK\a
_diffrn_radiation_wavelength 0.71073
_diffrn_reflns_av_R_equivalents 0.0482
_diffrn_reflns_av_sigmaI/netI 0.0812
_diffrn_reflns_limit_h_max 12
_diffrn_reflns_limit_h_min -12
_diffrn_reflns_limit_k_max 15
_diffrn_reflns_limit_k_min -15
_diffrn_reflns_limit_l_max 27
_diffrn_reflns_limit_l_min -27
_diffrn_reflns_number 24660
_diffrn_reflns_theta_full 25.00
_diffrn_reflns_theta_max 26.41
_diffrn_reflns_theta_min 0.93
_diffrn_standards_number 0
_exptl_absorpt_coefficient_mu 0.087
_exptl_absorpt_correction_T_max 0.984
_exptl_absorpt_correction_T_min 0.981
_exptl_absorpt_correction_type multi-scan
_exptl_absorpt_process_details 'SADABS (Bruker, 2006)'
_exptl_crystal_colour colorless
_exptl_crystal_density_diffrn 1.277
_exptl_crystal_density_method 'not measured'
_exptl_crystal_description block
_exptl_crystal_F_000 1144
_exptl_crystal_size_max 0.56
_exptl_crystal_size_mid 0.18
_exptl_crystal_size_min 0.18
_refine_diff_density_max 0.547
_refine_diff_density_min -0.703
_refine_diff_density_rms 0.055
_refine_ls_extinction_method none
_refine_ls_goodness_of_fit_ref 0.999
_refine_ls_hydrogen_treatment constr
_refine_ls_matrix_type full
_refine_ls_number_parameters 733
_refine_ls_number_reflns 11490
_refine_ls_number_restraints 0
_refine_ls_restrained_S_all 0.999
_refine_ls_R_factor_all 0.1149
_refine_ls_R_factor_gt 0.0590
_refine_ls_shift/su_max 0.001
_refine_ls_shift/su_mean <0.001
_refine_ls_structure_factor_coef Fsqd
_refine_ls_weighting_details 'calc w=1/[\s^2^(Fo^2^)+(0.0691P)^2^+0.1547P] where P=(Fo^2^+2Fc^2^)/3'
_refine_ls_weighting_scheme calc
_refine_ls_wR_factor_gt 0.1342
_refine_ls_wR_factor_ref 0.1595
_reflns_number_gt 6812
_reflns_number_total 11490
_reflns_threshold_expression I>2\s(I)
_cod_data_source_file jo500559r_si_032.cif
_cod_data_source_block hfj_945_0m
_cod_depositor_comments
;
The following automatic conversions were performed:

'_chemical_melting_point' value '221-223' was changed to '222.0(10)'
- the average value was taken and precision was
estimated.

'_symmetry_cell_setting' value 'Triclinic' changed to
'triclinic' according to
/usr/data/users/saulius/crontab/automatic-downloads/rss-feeds/ACS/lib/dictionaries/cif_core.dic
dictionary named 'cif_core.dic' version 2.4.2 from 2011-04-26.

Automatic conversion script
Id: cif_fix_values 2281 2013-09-26 08:29:07Z andrius 

 Adding full bibliography for 4029384--4029417.cif.
;
_cod_database_code 4029407

loop_
_symmetry_equiv_pos_as_xyz
'x, y, z'
'-x, -y, -z'

loop_
_atom_site_label
_atom_site_type_symbol
_atom_site_fract_x
_atom_site_fract_y
_atom_site_fract_z
_atom_site_U_iso_or_equiv
_atom_site_adp_type
_atom_site_occupancy
_atom_site_symmetry_multiplicity
_atom_site_calc_flag
_atom_site_refinement_flags
C1A C 0.7556(2) 0.39808(19) 0.90468(11) 0.0187(5) Uani 1 1 d .
C2A C 0.7179(2) 0.35611(19) 0.85154(11) 0.0192(5) Uani 1 1 d .
C3A C 0.6516(2) 0.4226(2) 0.81147(11) 0.0221(6) Uani 1 1 d .
C4A C 0.6226(2) 0.52924(19) 0.82591(11) 0.0217(6) Uani 1 1 d .
H4A H 0.5786 0.5756 0.7986 0.026 Uiso 1 1 calc R
C5A C 0.6584(2) 0.56800(19) 0.88064(11) 0.0219(6) Uani 1 1 d .
C6A C 0.7259(2) 0.50408(19) 0.92074(11) 0.0217(6) Uani 1 1 d .
H6A H 0.7509 0.5315 0.9577 0.026 Uiso 1 1 calc R
C7A C 0.8295(2) 0.31323(19) 0.94000(11) 0.0189(5) Uani 1 1 d .
H7A H 0.7743 0.2836 0.9761 0.023 Uiso 1 1 calc R
C8A C 0.9614(2) 0.34900(19) 0.95929(11) 0.0192(5) Uani 1 1 d .
H8A H 0.9581 0.4279 0.9678 0.023 Uiso 1 1 calc R
C9A C 0.9971(2) 0.28258(19) 1.01532(11) 0.0176(5) Uani 1 1 d .
C10A C 0.9676(2) 0.3209(2) 1.07393(11) 0.0234(6) Uani 1 1 d .
H10A H 0.9355 0.3932 1.0783 0.028 Uiso 1 1 calc R
C11A C 0.9835(2) 0.2572(2) 1.12610(12) 0.0262(6) Uani 1 1 d .
H11A H 0.9630 0.2858 1.1655 0.031 Uiso 1 1 calc R
C12A C 1.0293(3) 0.1516(2) 1.12050(11) 0.0256(6) Uani 1 1 d .
C13A C 1.0629(3) 0.1118(2) 1.06270(11) 0.0263(6) Uani 1 1 d .
H13A H 1.0964 0.0398 1.0587 0.032 Uiso 1 1 calc R
C14A C 1.0475(2) 0.1767(2) 1.01095(12) 0.0243(6) Uani 1 1 d .
H14A H 1.0717 0.1488 0.9716 0.029 Uiso 1 1 calc R
C15A C 0.5572(3) 0.4443(2) 0.71646(13) 0.0389(8) Uani 1 1 d .
H15D H 0.4704 0.4657 0.7341 0.058 Uiso 1 1 calc R
H15E H 0.5501 0.4051 0.6789 0.058 Uiso 1 1 calc R
H15F H 0.6081 0.5090 0.7068 0.058 Uiso 1 1 calc R
C16A C 0.6315(3) 0.7110(2) 0.95128(13) 0.0384(8) Uani 1 1 d .
H16J H 0.5865 0.6626 0.9818 0.058 Uiso 1 1 calc R
H16K H 0.5936 0.7843 0.9548 0.058 Uiso 1 1 calc R
H16L H 0.7234 0.7119 0.9584 0.058 Uiso 1 1 calc R
C17A C 1.0144(3) 0.1206(3) 1.22849(12) 0.0466(9) Uani 1 1 d .
H17D H 1.0683 0.1828 1.2332 0.070 Uiso 1 1 calc R
H17E H 1.0329 0.0640 1.2592 0.070 Uiso 1 1 calc R
H17F H 0.9228 0.1431 1.2343 0.070 Uiso 1 1 calc R
C1B C 0.9978(2) 0.25419(19) 0.86608(11) 0.0203(6) Uani 1 1 d .
C2B C 1.0659(3) 0.2145(2) 0.81376(12) 0.0300(6) Uani 1 1 d .
H2B H 1.0294 0.1632 0.7896 0.036 Uiso 1 1 calc R
C3B C 1.1889(3) 0.2523(2) 0.79810(12) 0.0336(7) Uani 1 1 d .
C4B C 1.2436(3) 0.3278(2) 0.83333(12) 0.0289(6) Uani 1 1 d .
H4B H 1.3275 0.3537 0.8213 0.035 Uiso 1 1 calc R
C5B C 1.1741(2) 0.3646(2) 0.88603(11) 0.0214(6) Uani 1 1 d .
C6B C 1.0501(2) 0.32667(19) 0.90267(11) 0.0205(6) Uani 1 1 d .
C7B C 0.8627(2) 0.2253(2) 0.89168(11) 0.0213(6) Uani 1 1 d .
H7B H 0.8621 0.1512 0.9115 0.026 Uiso 1 1 calc R
C8B C 0.7586(2) 0.23830(19) 0.84525(11) 0.0221(6) Uani 1 1 d .
H8B H 0.7984 0.2256 0.8028 0.026 Uiso 1 1 calc R
C9B C 0.6507(2) 0.1591(2) 0.86217(11) 0.0215(6) Uani 1 1 d .
C10B C 0.6735(3) 0.0500(2) 0.84913(11) 0.0246(6) Uani 1 1 d .
H10B H 0.7520 0.0289 0.8265 0.030 Uiso 1 1 calc R
C11B C 0.5852(3) -0.0275(2) 0.86820(12) 0.0262(6) Uani 1 1 d .
H11B H 0.6029 -0.1011 0.8587 0.031 Uiso 1 1 calc R
C12B C 0.4701(3) 0.0023(2) 0.90132(12) 0.0247(6) Uani 1 1 d .
C13B C 0.4443(3) 0.1093(2) 0.91386(13) 0.0335(7) Uani 1 1 d .
H13B H 0.3651 0.1306 0.9358 0.040 Uiso 1 1 calc R
C14B C 0.5352(3) 0.1862(2) 0.89412(13) 0.0309(7) Uani 1 1 d .
H14B H 0.5166 0.2599 0.9031 0.037 Uiso 1 1 calc R
C15B C 1.2202(3) 0.1356(3) 0.71356(15) 0.0612(6) Uani 1 1 d .
H15J H 1.2047 0.0720 0.7408 0.092 Uiso 1 1 calc R
H15K H 1.2848 0.1170 0.6800 0.092 Uiso 1 1 calc R
H15L H 1.1392 0.1595 0.6967 0.092 Uiso 1 1 calc R
C16B C 1.3339(3) 0.4916(2) 0.90344(13) 0.0340(7) Uani 1 1 d .
H16G H 1.4069 0.4393 0.9010 0.051 Uiso 1 1 calc R
H16H H 1.3497 0.5474 0.9323 0.051 Uiso 1 1 calc R
H16I H 1.3248 0.5253 0.8628 0.051 Uiso 1 1 calc R
C17B C 0.2725(3) -0.0545(3) 0.95446(16) 0.0503(9) Uani 1 1 d .
H17G H 0.2922 -0.0220 0.9926 0.075 Uiso 1 1 calc R
H17H H 0.2231 -0.1200 0.9642 0.075 Uiso 1 1 calc R
H17I H 0.2212 -0.0027 0.9310 0.075 Uiso 1 1 calc R
C1C C 0.2312(2) 0.41435(19) 0.41004(11) 0.0191(5) Uani 1 1 d .
C2C C 0.2103(2) 0.5189(2) 0.43032(11) 0.0226(6) Uani 1 1 d .
H2C H 0.2418 0.5401 0.4674 0.027 Uiso 1 1 calc R
C3C C 0.1418(2) 0.5917(2) 0.39467(12) 0.0246(6) Uani 1 1 d .
C4C C 0.1001(2) 0.5618(2) 0.33899(12) 0.0253(6) Uani 1 1 d .
H4C H 0.0583 0.6138 0.3139 0.030 Uiso 1 1 calc R
C5C C 0.1197(2) 0.4562(2) 0.32019(11) 0.0218(6) Uani 1 1 d .
C6C C 0.1854(2) 0.38143(19) 0.35650(11) 0.0200(6) Uani 1 1 d .
C7C C 0.3061(2) 0.32351(19) 0.43993(11) 0.0197(5) Uani 1 1 d .
H7C H 0.2536 0.2892 0.4755 0.024 Uiso 1 1 calc R
C8C C 0.4419(2) 0.35416(19) 0.45756(11) 0.0182(5) Uani 1 1 d .
H8C H 0.4395 0.4300 0.4720 0.022 Uiso 1 1 calc R
C9C C 0.4906(2) 0.27625(19) 0.50630(11) 0.0190(5) Uani 1 1 d .
C10C C 0.5423(2) 0.17404(19) 0.49244(11) 0.0217(6) Uani 1 1 d .
H10C H 0.5548 0.1544 0.4508 0.026 Uiso 1 1 calc R
C11C C 0.5759(3) 0.1002(2) 0.53772(12) 0.0265(6) Uani 1 1 d .
H11C H 0.6123 0.0314 0.5270 0.032 Uiso 1 1 calc R
C12C C 0.5564(3) 0.1269(2) 0.59860(12) 0.0295(6) Uani 1 1 d .
C13C C 0.5062(3) 0.2278(2) 0.61384(12) 0.0322(7) Uani 1 1 d .
H13C H 0.4927 0.2467 0.6556 0.039 Uiso 1 1 calc R
C14C C 0.4756(3) 0.3016(2) 0.56770(12) 0.0268(6) Uani 1 1 d .
H14C H 0.4433 0.3717 0.5785 0.032 Uiso 1 1 calc R
C15C C 0.1358(3) 0.7254(2) 0.47038(14) 0.0426(8) Uani 1 1 d .
H15G H 0.0907 0.6761 0.5005 0.064 Uiso 1 1 calc R
H15H H 0.1046 0.7998 0.4775 0.064 Uiso 1 1 calc R
H15I H 0.2291 0.7198 0.4746 0.064 Uiso 1 1 calc R
C16C C 0.0215(3) 0.4956(2) 0.22707(12) 0.0349(7) Uani 1 1 d .
H16D H -0.0614 0.5231 0.2463 0.052 Uiso 1 1 calc R
H16E H 0.0072 0.4610 0.1888 0.052 Uiso 1 1 calc R
H16F H 0.0802 0.5556 0.2182 0.052 Uiso 1 1 calc R
C17C C 0.5937(4) 0.0778(3) 0.70271(13) 0.0505(5) Uani 1 1 d .
H17J H 0.6524 0.1381 0.7037 0.076 Uiso 1 1 calc R
H17K H 0.6259 0.0161 0.7269 0.076 Uiso 1 1 calc R
H17L H 0.5071 0.1001 0.7201 0.076 Uiso 1 1 calc R
C1D C 0.4619(2) 0.28314(19) 0.35676(11) 0.0205(6) Uani 1 1 d .
C2D C 0.5206(2) 0.2614(2) 0.29874(11) 0.0226(6) Uani 1 1 d .
H2D H 0.4812 0.2161 0.2721 0.027 Uiso 1 1 calc R
C3D C 0.6383(2) 0.3079(2) 0.28104(11) 0.0227(6) Uani 1 1 d .
C4D C 0.6969(2) 0.3741(2) 0.31974(11) 0.0215(6) Uani 1 1 d .
H4D H 0.7768 0.4063 0.3064 0.026 Uiso 1 1 calc R
C5D C 0.6383(2) 0.39287(19) 0.37783(11) 0.0201(6) Uani 1 1 d .
C6D C 0.5201(2) 0.34703(19) 0.39623(11) 0.0189(5) Uani 1 1 d .
C7D C 0.3332(2) 0.2444(2) 0.38642(11) 0.0200(6) Uani 1 1 d .
H7D H 0.3401 0.1676 0.4019 0.024 Uiso 1 1 calc R
C8D C 0.2178(2) 0.26244(19) 0.34645(11) 0.0202(6) Uani 1 1 d .
H8D H 0.2478 0.2517 0.3024 0.024 Uiso 1 1 calc R
C9D C 0.1051(2) 0.1878(2) 0.36610(11) 0.0217(6) Uani 1 1 d .
C10D C -0.0228(3) 0.2246(2) 0.36830(12) 0.0289(6) Uani 1 1 d .
H10D H -0.0410 0.2985 0.3584 0.035 Uiso 1 1 calc R
C11D C -0.1243(3) 0.1574(2) 0.38441(12) 0.0287(6) Uani 1 1 d .
H11D H -0.2108 0.1851 0.3844 0.034 Uiso 1 1 calc R
C12D C -0.1020(3) 0.0515(2) 0.40036(12) 0.0273(6) Uani 1 1 d .
C13D C 0.0233(3) 0.0103(2) 0.39745(13) 0.0355(7) Uani 1 1 d .
H13D H 0.0402 -0.0640 0.4070 0.043 Uiso 1 1 calc R
C14D C 0.1253(3) 0.0795(2) 0.38018(13) 0.0333(7) Uani 1 1 d .
H14D H 0.2115 0.0508 0.3781 0.040 Uiso 1 1 calc R
C15D C 0.6559(3) 0.2227(2) 0.18403(12) 0.0334(7) Uani 1 1 d .
H15A H 0.6476 0.1508 0.2039 0.050 Uiso 1 1 calc R
H15B H 0.7150 0.2180 0.1467 0.050 Uiso 1 1 calc R
H15C H 0.5708 0.2499 0.1733 0.050 Uiso 1 1 calc R
C16D C 0.8015(2) 0.5146(2) 0.39950(12) 0.0301(7) Uani 1 1 d .
H16A H 0.8749 0.4639 0.3914 0.045 Uiso 1 1 calc R
H16B H 0.8207 0.5638 0.4313 0.045 Uiso 1 1 calc R
H16C H 0.7863 0.5565 0.3619 0.045 Uiso 1 1 calc R
C17D C -0.1922(3) -0.1106(2) 0.44543(14) 0.0372(4) Uani 1 1 d .
H17A H -0.1364 -0.1570 0.4183 0.056 Uiso 1 1 calc R
H17B H -0.2762 -0.1443 0.4549 0.056 Uiso 1 1 calc R
H17C H -0.1514 -0.1015 0.4835 0.056 Uiso 1 1 calc R
O3A O 0.61965(18) 0.37588(14) 0.75961(8) 0.0296(5) Uani 1 1 d .
O5A O 0.61859(18) 0.67358(13) 0.89139(8) 0.0302(5) Uani 1 1 d .
O12A O 1.04200(19) 0.07988(15) 1.16892(8) 0.0349(5) Uani 1 1 d .
O3B O 1.2668(2) 0.2209(2) 0.74738(10) 0.0612(6) Uani 1 1 d .
O5B O 1.21771(16) 0.43729(13) 0.92425(8) 0.0251(4) Uani 1 1 d .
O12B O 0.38952(18) -0.08158(14) 0.91926(8) 0.0322(5) Uani 1 1 d .
O3C O 0.11127(18) 0.69670(14) 0.40983(9) 0.0343(5) Uani 1 1 d .
O5C O 0.07756(17) 0.41813(14) 0.26784(8) 0.0280(4) Uani 1 1 d .
O12C O 0.5876(2) 0.04720(17) 0.64056(9) 0.0505(5) Uani 1 1 d .
O3D O 0.70629(17) 0.29495(15) 0.22517(8) 0.0298(5) Uani 1 1 d .
O5D O 0.68835(16) 0.45579(13) 0.41985(7) 0.0232(4) Uani 1 1 d .
O12D O -0.21049(18) -0.00906(15) 0.41617(9) 0.0372(4) Uani 1 1 d .

loop_
_atom_site_aniso_label
_atom_site_aniso_U_11
_atom_site_aniso_U_22
_atom_site_aniso_U_33
_atom_site_aniso_U_23
_atom_site_aniso_U_13
_atom_site_aniso_U_12
C1A 0.0156(13) 0.0195(13) 0.0201(13) 0.0046(10) 0.0011(10) -0.0011(10)
C2A 0.0167(13) 0.0190(13) 0.0219(13) 0.0026(11) -0.0016(10) -0.0027(10)
C3A 0.0221(14) 0.0231(14) 0.0215(14) 0.0021(11) -0.0035(11) -0.0048(11)
C4A 0.0177(14) 0.0220(14) 0.0251(14) 0.0063(11) -0.0032(11) -0.0009(11)
C5A 0.0205(14) 0.0177(13) 0.0274(14) 0.0008(11) -0.0033(11) 0.0012(11)
C6A 0.0206(14) 0.0221(14) 0.0225(14) -0.0021(11) -0.0029(11) 0.0010(11)
C7A 0.0188(14) 0.0187(13) 0.0191(13) 0.0026(10) -0.0019(10) -0.0009(10)
C8A 0.0188(14) 0.0161(12) 0.0220(13) 0.0022(10) -0.0001(10) 0.0004(10)
C9A 0.0135(13) 0.0181(13) 0.0213(13) 0.0013(10) -0.0021(10) -0.0023(10)
C10A 0.0232(15) 0.0197(13) 0.0273(14) -0.0034(11) -0.0027(11) 0.0032(11)
C11A 0.0268(15) 0.0305(15) 0.0214(14) -0.0020(12) -0.0017(11) 0.0002(12)
C12A 0.0244(15) 0.0298(15) 0.0222(14) 0.0051(12) -0.0042(11) 0.0025(12)
C13A 0.0305(16) 0.0227(14) 0.0254(15) 0.0002(12) -0.0038(12) 0.0069(12)
C14A 0.0266(15) 0.0243(14) 0.0220(14) -0.0001(11) -0.0022(11) 0.0031(11)
C15A 0.058(2) 0.0306(16) 0.0315(16) 0.0056(13) -0.0248(15) -0.0011(15)
C16A 0.055(2) 0.0261(15) 0.0359(17) -0.0086(13) -0.0168(15) 0.0159(14)
C17A 0.064(2) 0.054(2) 0.0214(16) 0.0056(15) -0.0041(15) 0.0067(18)
C1B 0.0183(14) 0.0181(13) 0.0239(14) 0.0034(11) -0.0002(11) 0.0012(10)
C2B 0.0282(16) 0.0336(16) 0.0285(15) -0.0069(13) -0.0003(12) -0.0036(13)
C3B 0.0278(17) 0.0453(18) 0.0263(15) -0.0058(14) 0.0071(12) 0.0005(14)
C4B 0.0202(15) 0.0364(16) 0.0289(15) 0.0022(13) 0.0040(12) -0.0041(12)
C5B 0.0199(14) 0.0220(13) 0.0218(14) 0.0041(11) -0.0014(11) -0.0003(11)
C6B 0.0199(14) 0.0202(13) 0.0210(13) 0.0061(11) -0.0029(11) 0.0026(11)
C7B 0.0198(14) 0.0218(13) 0.0219(13) 0.0022(11) -0.0018(11) 0.0001(11)
C8B 0.0243(15) 0.0225(14) 0.0193(13) -0.0001(11) -0.0013(11) -0.0031(11)
C9B 0.0233(15) 0.0215(13) 0.0200(13) 0.0003(11) -0.0046(11) -0.0026(11)
C10B 0.0241(15) 0.0244(14) 0.0255(14) -0.0027(11) -0.0017(11) -0.0005(11)
C11B 0.0306(16) 0.0192(13) 0.0284(15) -0.0025(12) -0.0007(12) 0.0006(12)
C12B 0.0252(15) 0.0228(14) 0.0263(14) -0.0003(11) -0.0025(12) -0.0053(11)
C13B 0.0214(15) 0.0301(16) 0.0474(18) -0.0089(14) 0.0081(13) 0.0005(12)
C14B 0.0300(17) 0.0184(14) 0.0435(17) -0.0059(13) 0.0037(13) -0.0002(12)
C15B 0.0435(12) 0.0924(16) 0.0473(12) -0.0380(11) 0.0188(9) -0.0168(11)
C16B 0.0237(16) 0.0349(17) 0.0435(18) 0.0020(14) -0.0018(13) -0.0102(13)
C17B 0.0344(19) 0.0378(18) 0.074(2) -0.0040(17) 0.0247(17) -0.0089(15)
C1C 0.0139(13) 0.0204(13) 0.0223(13) 0.0052(11) 0.0005(10) -0.0007(10)
C2C 0.0211(14) 0.0239(14) 0.0231(14) 0.0016(11) -0.0046(11) 0.0007(11)
C3C 0.0199(14) 0.0205(14) 0.0333(15) 0.0006(12) -0.0034(12) 0.0004(11)
C4C 0.0174(14) 0.0276(15) 0.0309(15) 0.0114(12) -0.0065(11) -0.0018(11)
C5C 0.0178(14) 0.0251(14) 0.0224(14) 0.0070(11) -0.0032(11) -0.0050(11)
C6C 0.0151(13) 0.0207(13) 0.0234(13) 0.0053(11) 0.0018(10) -0.0041(10)
C7C 0.0173(14) 0.0206(13) 0.0213(13) 0.0041(11) -0.0025(10) -0.0030(10)
C8C 0.0153(13) 0.0183(13) 0.0210(13) 0.0004(10) -0.0016(10) -0.0010(10)
C9C 0.0149(13) 0.0193(13) 0.0228(13) 0.0016(11) -0.0032(10) 0.0003(10)
C10C 0.0227(14) 0.0212(13) 0.0212(13) -0.0032(11) -0.0022(11) 0.0008(11)
C11C 0.0271(15) 0.0224(14) 0.0306(15) -0.0017(12) -0.0073(12) 0.0057(12)
C12C 0.0317(16) 0.0289(15) 0.0283(15) 0.0045(12) -0.0092(12) 0.0057(12)
C13C 0.0409(18) 0.0345(16) 0.0222(14) -0.0058(13) -0.0095(13) 0.0062(14)
C14C 0.0306(16) 0.0243(14) 0.0262(15) -0.0054(12) -0.0058(12) 0.0042(12)
C15C 0.058(2) 0.0256(16) 0.0468(19) -0.0094(14) -0.0194(16) 0.0135(15)
C16C 0.0391(18) 0.0362(17) 0.0309(16) 0.0132(13) -0.0163(13) -0.0050(14)
C17C 0.0718(14) 0.0493(11) 0.0311(9) 0.0062(9) -0.0182(10) 0.0178(10)
C1D 0.0184(14) 0.0201(13) 0.0228(14) 0.0029(11) -0.0023(11) -0.0011(11)
C2D 0.0210(14) 0.0241(14) 0.0231(14) -0.0037(11) -0.0039(11) -0.0006(11)
C3D 0.0209(15) 0.0261(14) 0.0204(13) -0.0010(11) 0.0021(11) 0.0015(11)
C4D 0.0168(14) 0.0232(14) 0.0240(14) 0.0001(11) 0.0007(11) -0.0010(11)
C5D 0.0181(14) 0.0187(13) 0.0234(14) 0.0015(11) -0.0031(11) 0.0019(11)
C6D 0.0173(13) 0.0177(13) 0.0215(13) 0.0036(11) -0.0030(10) 0.0027(10)
C7D 0.0200(14) 0.0198(13) 0.0202(13) 0.0015(11) -0.0028(11) -0.0017(11)
C8D 0.0205(14) 0.0222(13) 0.0179(13) 0.0020(11) -0.0030(10) -0.0011(11)
C9D 0.0257(15) 0.0223(14) 0.0182(13) -0.0003(11) -0.0071(11) -0.0040(11)
C10D 0.0287(16) 0.0214(14) 0.0355(16) -0.0001(12) 0.0031(13) -0.0011(12)
C11D 0.0214(15) 0.0273(15) 0.0364(16) 0.0017(13) 0.0040(12) -0.0031(12)
C12D 0.0231(15) 0.0311(15) 0.0279(15) 0.0055(12) -0.0038(12) -0.0094(12)
C13D 0.0352(18) 0.0241(15) 0.0483(19) 0.0143(14) -0.0145(15) -0.0049(13)
C14D 0.0232(16) 0.0293(16) 0.0483(18) 0.0073(14) -0.0114(13) -0.0031(12)
C15D 0.0299(17) 0.0426(18) 0.0274(15) -0.0101(13) 0.0028(13) -0.0026(14)
C16D 0.0223(15) 0.0324(15) 0.0356(16) -0.0049(13) 0.0023(12) -0.0112(12)
C17D 0.0311(10) 0.0335(9) 0.0468(11) 0.0135(8) -0.0055(8) -0.0097(8)
O3A 0.0426(12) 0.0237(10) 0.0246(10) 0.0018(8) -0.0149(9) -0.0020(9)
O5A 0.0396(12) 0.0206(10) 0.0316(11) -0.0023(8) -0.0128(9) 0.0092(8)
O12A 0.0443(13) 0.0371(11) 0.0216(10) 0.0082(9) -0.0018(9) 0.0120(10)
O3B 0.0435(12) 0.0924(16) 0.0473(12) -0.0380(11) 0.0188(9) -0.0168(11)
O5B 0.0207(10) 0.0261(10) 0.0289(10) -0.0022(8) -0.0008(8) -0.0069(8)
O12B 0.0303(11) 0.0246(10) 0.0403(12) -0.0019(9) 0.0073(9) -0.0085(9)
O3C 0.0401(12) 0.0221(10) 0.0420(12) -0.0012(9) -0.0148(10) 0.0100(9)
O5C 0.0334(11) 0.0279(10) 0.0242(10) 0.0082(8) -0.0126(8) -0.0044(8)
O12C 0.0718(14) 0.0493(11) 0.0311(9) 0.0062(9) -0.0182(10) 0.0178(10)
O3D 0.0240(10) 0.0419(12) 0.0234(10) -0.0085(9) 0.0036(8) -0.0054(9)
O5D 0.0189(10) 0.0258(10) 0.0252(10) -0.0034(8) -0.0007(8) -0.0049(8)
O12D 0.0311(10) 0.0335(9) 0.0468(11) 0.0135(8) -0.0055(8) -0.0097(8)

loop_
_atom_type_symbol
_atom_type_description
_atom_type_scat_dispersion_real
_atom_type_scat_dispersion_imag
_atom_type_scat_source
C C 0.0033 0.0000 'International Tables Vol C Tables 4.2.6.8 and 6.1.1.4'
H H 0.0000 0.0000 'International Tables Vol C Tables 4.2.6.8 and 6.1.1.4'
O O 0.0106 0.0000 'International Tables Vol C Tables 4.2.6.8 and 6.1.1.4'

loop_
_geom_angle_atom_site_label_1
_geom_angle_atom_site_label_2
_geom_angle_atom_site_label_3
_geom_angle
C2A C1A C6A 122.2(2)
C2A C1A C7A 110.4(2)
C6A C1A C7A 127.4(2)
C1A C2A C3A 119.4(2)
C1A C2A C8B 112.2(2)
C3A C2A C8B 128.4(2)
O3A C3A C4A 124.6(2)
O3A C3A C2A 116.0(2)
C4A C3A C2A 119.5(2)
C3A C4A C5A 119.6(2)
C3A C4A H4A 120.2
C5A C4A H4A 120.2
O5A C5A C6A 123.7(2)
O5A C5A C4A 114.3(2)
C6A C5A C4A 122.0(2)
C5A C6A C1A 117.2(2)
C5A C6A H6A 121.4
C1A C6A H6A 121.4
C1A C7A C8A 115.11(19)
C1A C7A C7B 102.55(19)
C8A C7A C7B 105.64(19)
C1A C7A H7A 111.0
C8A C7A H7A 111.0
C7B C7A H7A 111.0
C6B C8A C9A 113.11(19)
C6B C8A C7A 101.74(19)
C9A C8A C7A 109.86(19)
C6B C8A H8A 110.6
C9A C8A H8A 110.6
C7A C8A H8A 110.6
C10A C9A C14A 117.0(2)
C10A C9A C8A 120.7(2)
C14A C9A C8A 121.9(2)
C11A C10A C9A 122.2(2)
C11A C10A H10A 118.9
C9A C10A H10A 118.9
C12A C11A C10A 119.6(2)
C12A C11A H11A 120.2
C10A C11A H11A 120.2
O12A C12A C11A 124.4(2)
O12A C12A C13A 115.9(2)
C11A C12A C13A 119.7(2)
C14A C13A C12A 120.1(2)
C14A C13A H13A 120.0
C12A C13A H13A 120.0
C13A C14A C9A 121.4(2)
C13A C14A H14A 119.3
C9A C14A H14A 119.3
O3A C15A H15D 109.5
O3A C15A H15E 109.5
H15D C15A H15E 109.5
O3A C15A H15F 109.5
H15D C15A H15F 109.5
H15E C15A H15F 109.5
O5A C16A H16J 109.5
O5A C16A H16K 109.5
H16J C16A H16K 109.5
O5A C16A H16L 109.5
H16J C16A H16L 109.5
H16K C16A H16L 109.5
O12A C17A H17D 109.5
O12A C17A H17E 109.5
H17D C17A H17E 109.5
O12A C17A H17F 109.5
H17D C17A H17F 109.5
H17E C17A H17F 109.5
C6B C1B C2B 122.1(2)
C6B C1B C7B 110.9(2)
C2B C1B C7B 127.0(2)
C3B C2B C1B 117.7(2)
C3B C2B H2B 121.2
C1B C2B H2B 121.2
O3B C3B C2B 124.0(3)
O3B C3B C4B 114.4(2)
C2B C3B C4B 121.6(3)
C5B C4B C3B 119.4(2)
C5B C4B H4B 120.3
C3B C4B H4B 120.3
O5B C5B C4B 124.7(2)
O5B C5B C6B 115.6(2)
C4B C5B C6B 119.6(2)
C1B C6B C5B 119.5(2)
C1B C6B C8A 111.5(2)
C5B C6B C8A 128.9(2)
C1B C7B C8B 114.7(2)
C1B C7B C7A 102.3(2)
C8B C7B C7A 106.23(19)
C1B C7B H7B 111.0
C8B C7B H7B 111.0
C7A C7B H7B 111.0
C2A C8B C9B 114.6(2)
C2A C8B C7B 101.56(19)
C9B C8B C7B 109.9(2)
C2A C8B H8B 110.2
C9B C8B H8B 110.2
C7B C8B H8B 110.2
C14B C9B C10B 117.1(2)
C14B C9B C8B 124.0(2)
C10B C9B C8B 118.6(2)
C11B C10B C9B 121.7(2)
C11B C10B H10B 119.1
C9B C10B H10B 119.1
C10B C11B C12B 119.7(2)
C10B C11B H11B 120.1
C12B C11B H11B 120.1
C13B C12B O12B 125.1(2)
C13B C12B C11B 119.7(2)
O12B C12B C11B 115.2(2)
C12B C13B C14B 119.5(3)
C12B C13B H13B 120.2
C14B C13B H13B 120.2
C9B C14B C13B 122.2(2)
C9B C14B H14B 118.9
C13B C14B H14B 118.9
O3B C15B H15J 109.5
O3B C15B H15K 109.5
H15J C15B H15K 109.5
O3B C15B H15L 109.5
H15J C15B H15L 109.5
H15K C15B H15L 109.5
O5B C16B H16G 109.5
O5B C16B H16H 109.5
H16G C16B H16H 109.5
O5B C16B H16I 109.5
H16G C16B H16I 109.5
H16H C16B H16I 109.5
O12B C17B H17G 109.5
O12B C17B H17H 109.5
H17G C17B H17H 109.5
O12B C17B H17I 109.5
H17G C17B H17I 109.5
H17H C17B H17I 109.5
C6C C1C C2C 122.1(2)
C6C C1C C7C 110.8(2)
C2C C1C C7C 127.1(2)
C1C C2C C3C 117.9(2)
C1C C2C H2C 121.1
C3C C2C H2C 121.1
O3C C3C C2C 124.2(2)
O3C C3C C4C 114.8(2)
C2C C3C C4C 121.0(2)
C5C C4C C3C 120.1(2)
C5C C4C H4C 120.0
C3C C4C H4C 120.0
O5C C5C C4C 124.4(2)
O5C C5C C6C 116.3(2)
C4C C5C C6C 119.4(2)
C1C C6C C5C 119.5(2)
C1C C6C C8D 111.1(2)
C5C C6C C8D 129.5(2)
C1C C7C C8C 114.69(19)
C1C C7C C7D 101.76(19)
C8C C7C C7D 105.19(19)
C1C C7C H7C 111.5
C8C C7C H7C 111.5
C7D C7C H7C 111.5
C6D C8C C9C 113.21(19)
C6D C8C C7C 100.74(19)
C9C C8C C7C 111.63(19)
C6D C8C H8C 110.3
C9C C8C H8C 110.3
C7C C8C H8C 110.3
C14C C9C C10C 117.0(2)
C14C C9C C8C 120.6(2)
C10C C9C C8C 122.2(2)
C11C C10C C9C 121.8(2)
C11C C10C H10C 119.1
C9C C10C H10C 119.1
C12C C11C C10C 119.8(2)
C12C C11C H11C 120.1
C10C C11C H11C 120.1
O12C C12C C13C 124.3(3)
O12C C12C C11C 115.9(2)
C13C C12C C11C 119.8(2)
C12C C13C C14C 119.5(3)
C12C C13C H13C 120.2
C14C C13C H13C 120.2
C9C C14C C13C 122.0(2)
C9C C14C H14C 119.0
C13C C14C H14C 119.0
O3C C15C H15G 109.5
O3C C15C H15H 109.5
H15G C15C H15H 109.5
O3C C15C H15I 109.5
H15G C15C H15I 109.5
H15H C15C H15I 109.5
O5C C16C H16D 109.5
O5C C16C H16E 109.5
H16D C16C H16E 109.5
O5C C16C H16F 109.5
H16D C16C H16F 109.5
H16E C16C H16F 109.5
O12C C17C H17J 109.5
O12C C17C H17K 109.5
H17J C17C H17K 109.5
O12C C17C H17L 109.5
H17J C17C H17L 109.5
H17K C17C H17L 109.5
C6D C1D C2D 121.3(2)
C6D C1D C7D 110.4(2)
C2D C1D C7D 128.3(2)
C3D C2D C1D 117.9(2)
C3D C2D H2D 121.0
C1D C2D H2D 121.0
O3D C3D C2D 124.4(2)
O3D C3D C4D 114.1(2)
C2D C3D C4D 121.5(2)
C5D C4D C3D 119.7(2)
C5D C4D H4D 120.1
C3D C4D H4D 120.1
O5D C5D C4D 124.5(2)
O5D C5D C6D 116.0(2)
C4D C5D C6D 119.5(2)
C1D C6D C5D 120.0(2)
C1D C6D C8C 111.8(2)
C5D C6D C8C 128.2(2)
C1D C7D C8D 114.8(2)
C1D C7D C7C 101.71(19)
C8D C7D C7C 105.23(19)
C1D C7D H7D 111.5
C8D C7D H7D 111.5
C7C C7D H7D 111.5
C6C C8D C9D 113.7(2)
C6C C8D C7D 100.74(19)
C9D C8D C7D 112.74(19)
C6C C8D H8D 109.8
C9D C8D H8D 109.8
C7D C8D H8D 109.8
C14D C9D C10D 116.3(2)
C14D C9D C8D 121.8(2)
C10D C9D C8D 121.9(2)
C11D C10D C9D 122.1(3)
C11D C10D H10D 118.9
C9D C10D H10D 118.9
C12D C11D C10D 120.6(3)
C12D C11D H11D 119.7
C10D C11D H11D 119.7
C11D C12D C13D 119.5(2)
C11D C12D O12D 116.1(2)
C13D C12D O12D 124.3(2)
C12D C13D C14D 119.1(3)
C12D C13D H13D 120.5
C14D C13D H13D 120.5
C9D C14D C13D 122.4(3)
C9D C14D H14D 118.8
C13D C14D H14D 118.8
O3D C15D H15A 109.5
O3D C15D H15B 109.5
H15A C15D H15B 109.5
O3D C15D H15C 109.5
H15A C15D H15C 109.5
H15B C15D H15C 109.5
O5D C16D H16A 109.5
O5D C16D H16B 109.5
H16A C16D H16B 109.5
O5D C16D H16C 109.5
H16A C16D H16C 109.5
H16B C16D H16C 109.5
O12D C17D H17A 109.5
O12D C17D H17B 109.5
H17A C17D H17B 109.5
O12D C17D H17C 109.5
H17A C17D H17C 109.5
H17B C17D H17C 109.5
C3A O3A C15A 116.8(2)
C5A O5A C16A 116.54(19)
C12A O12A C17A 116.7(2)
C3B O3B C15B 116.2(2)
C5B O5B C16B 117.1(2)
C12B O12B C17B 116.7(2)
C3C O3C C15C 116.1(2)
C5C O5C C16C 117.1(2)
C12C O12C C17C 117.5(2)
C3D O3D C15D 117.4(2)
C5D O5D C16D 117.06(19)
C12D O12D C17D 117.6(2)

loop_
_geom_bond_atom_site_label_1
_geom_bond_atom_site_label_2
_geom_bond_distance
C1A C2A 1.384(3)
C1A C6A 1.389(3)
C1A C7A 1.511(3)
C2A C3A 1.393(3)
C2A C8B 1.513(3)
C3A O3A 1.364(3)
C3A C4A 1.386(3)
C4A C5A 1.392(3)
C4A H4A 0.9500
C5A O5A 1.380(3)
C5A C6A 1.382(3)
C6A H6A 0.9500
C7A C8A 1.550(3)
C7A C7B 1.556(3)
C7A H7A 1.0000
C8A C6B 1.507(3)
C8A C9A 1.519(3)
C8A H8A 1.0000
C9A C10A 1.390(3)
C9A C14A 1.399(3)
C10A C11A 1.384(3)
C10A H10A 0.9500
C11A C12A 1.382(4)
C11A H11A 0.9500
C12A O12A 1.372(3)
C12A C13A 1.388(3)
C13A C14A 1.384(3)
C13A H13A 0.9500
C14A H14A 0.9500
C15A O3A 1.430(3)
C15A H15D 0.9800
C15A H15E 0.9800
C15A H15F 0.9800
C16A O5A 1.426(3)
C16A H16J 0.9800
C16A H16K 0.9800
C16A H16L 0.9800
C17A O12A 1.419(3)
C17A H17D 0.9800
C17A H17E 0.9800
C17A H17F 0.9800
C1B C6B 1.379(3)
C1B C2B 1.390(3)
C1B C7B 1.513(3)
C2B C3B 1.384(4)
C2B H2B 0.9500
C3B O3B 1.376(3)
C3B C4B 1.398(4)
C4B C5B 1.390(3)
C4B H4B 0.9500
C5B O5B 1.365(3)
C5B C6B 1.397(3)
C7B C8B 1.548(3)
C7B H7B 1.0000
C8B C9B 1.523(3)
C8B H8B 1.0000
C9B C14B 1.373(3)
C9B C10B 1.399(3)
C10B C11B 1.377(3)
C10B H10B 0.9500
C11B C12B 1.389(4)
C11B H11B 0.9500
C12B C13B 1.375(4)
C12B O12B 1.379(3)
C13B C14B 1.392(4)
C13B H13B 0.9500
C14B H14B 0.9500
C15B O3B 1.431(4)
C15B H15J 0.9800
C15B H15K 0.9800
C15B H15L 0.9800
C16B O5B 1.431(3)
C16B H16G 0.9800
C16B H16H 0.9800
C16B H16I 0.9800
C17B O12B 1.418(3)
C17B H17G 0.9800
C17B H17H 0.9800
C17B H17I 0.9800
C1C C6C 1.383(3)
C1C C2C 1.388(3)
C1C C7C 1.509(3)
C2C C3C 1.390(3)
C2C H2C 0.9500
C3C O3C 1.373(3)
C3C C4C 1.396(4)
C4C C5C 1.389(4)
C4C H4C 0.9500
C5C O5C 1.367(3)
C5C C6C 1.398(3)
C6C C8D 1.520(3)
C7C C8C 1.556(3)
C7C C7D 1.556(3)
C7C H7C 1.0000
C8C C6D 1.512(3)
C8C C9C 1.522(3)
C8C H8C 1.0000
C9C C14C 1.387(3)
C9C C10C 1.391(3)
C10C C11C 1.384(3)
C10C H10C 0.9500
C11C C12C 1.382(4)
C11C H11C 0.9500
C12C O12C 1.375(3)
C12C C13C 1.379(4)
C13C C14C 1.389(4)
C13C H13C 0.9500
C14C H14C 0.9500
C15C O3C 1.432(3)
C15C H15G 0.9800
C15C H15H 0.9800
C15C H15I 0.9800
C16C O5C 1.431(3)
C16C H16D 0.9800
C16C H16E 0.9800
C16C H16F 0.9800
C17C O12C 1.434(3)
C17C H17J 0.9800
C17C H17K 0.9800
C17C H17L 0.9800
C1D C6D 1.382(3)
C1D C2D 1.392(3)
C1D C7D 1.518(3)
C2D C3D 1.385(3)
C2D H2D 0.9500
C3D O3D 1.370(3)
C3D C4D 1.391(3)
C4D C5D 1.386(3)
C4D H4D 0.9500
C5D O5D 1.373(3)
C5D C6D 1.389(3)
C7D C8D 1.550(3)
C7D H7D 1.0000
C8D C9D 1.536(3)
C8D H8D 1.0000
C9D C14D 1.378(4)
C9D C10D 1.386(4)
C10D C11D 1.377(3)
C10D H10D 0.9500
C11D C12D 1.362(4)
C11D H11D 0.9500
C12D C13D 1.378(4)
C12D O12D 1.384(3)
C13D C14D 1.401(4)
C13D H13D 0.9500
C14D H14D 0.9500
C15D O3D 1.434(3)
C15D H15A 0.9800
C15D H15B 0.9800
C15D H15C 0.9800
C16D O5D 1.431(3)
C16D H16A 0.9800
C16D H16B 0.9800
C16D H16C 0.9800
C17D O12D 1.406(3)
C17D H17A 0.9800
C17D H17B 0.9800
C17D H17C 0.9800

loop_
_geom_torsion_atom_site_label_1
_geom_torsion_atom_site_label_2
_geom_torsion_atom_site_label_3
_geom_torsion_atom_site_label_4
_geom_torsion
C6A C1A C2A C3A 2.1(4)
C7A C1A C2A C3A -178.2(2)
C6A C1A C2A C8B -178.4(2)
C7A C1A C2A C8B 1.3(3)
C1A C2A C3A O3A 178.9(2)
C8B C2A C3A O3A -0.5(4)
C1A C2A C3A C4A -1.0(4)
C8B C2A C3A C4A 179.6(2)
O3A C3A C4A C5A 179.1(2)
C2A C3A C4A C5A -1.0(4)
C3A C4A C5A O5A -176.9(2)
C3A C4A C5A C6A 1.9(4)
O5A C5A C6A C1A 177.8(2)
C4A C5A C6A C1A -0.8(4)
C2A C1A C6A C5A -1.2(4)
C7A C1A C6A C5A 179.1(2)
C2A C1A C7A C8A 129.2(2)
C6A C1A C7A C8A -51.2(3)
C2A C1A C7A C7B 15.0(3)
C6A C1A C7A C7B -165.3(2)
C1A C7A C8A C6B -84.9(2)
C7B C7A C8A C6B 27.5(2)
C1A C7A C8A C9A 155.0(2)
C7B C7A C8A C9A -92.6(2)
C6B C8A C9A C10A 152.2(2)
C7A C8A C9A C10A -94.8(3)
C6B C8A C9A C14A -34.8(3)
C7A C8A C9A C14A 78.1(3)
C14A C9A C10A C11A -1.7(4)
C8A C9A C10A C11A 171.5(2)
C9A C10A C11A C12A -0.4(4)
C10A C11A C12A O12A -176.3(2)
C10A C11A C12A C13A 2.1(4)
O12A C12A C13A C14A 177.0(2)
C11A C12A C13A C14A -1.6(4)
C12A C13A C14A C9A -0.7(4)
C10A C9A C14A C13A 2.3(4)
C8A C9A C14A C13A -170.9(2)
C6B C1B C2B C3B -1.6(4)
C7B C1B C2B C3B 179.6(2)
C1B C2B C3B O3B -179.4(3)
C1B C2B C3B C4B 0.0(4)
O3B C3B C4B C5B -179.4(2)
C2B C3B C4B C5B 1.2(4)
C3B C4B C5B O5B 179.4(2)
C3B C4B C5B C6B -0.8(4)
C2B C1B C6B C5B 2.0(4)
C7B C1B C6B C5B -179.0(2)
C2B C1B C6B C8A -174.8(2)
C7B C1B C6B C8A 4.1(3)
O5B C5B C6B C1B 179.0(2)
C4B C5B C6B C1B -0.8(3)
O5B C5B C6B C8A -4.7(4)
C4B C5B C6B C8A 175.5(2)
C9A C8A C6B C1B 97.8(2)
C7A C8A C6B C1B -20.0(3)
C9A C8A C6B C5B -78.7(3)
C7A C8A C6B C5B 163.5(2)
C6B C1B C7B C8B 128.2(2)
C2B C1B C7B C8B -52.9(3)
C6B C1B C7B C7A 13.6(2)
C2B C1B C7B C7A -167.5(2)
C1A C7A C7B C1B 95.5(2)
C8A C7A C7B C1B -25.4(2)
C1A C7A C7B C8B -25.1(2)
C8A C7A C7B C8B -146.05(19)
C1A C2A C8B C9B 101.4(2)
C3A C2A C8B C9B -79.2(3)
C1A C2A C8B C7B -17.0(3)
C3A C2A C8B C7B 162.4(2)
C1B C7B C8B C2A -86.7(2)
C7A C7B C8B C2A 25.5(2)
C1B C7B C8B C9B 151.6(2)
C7A C7B C8B C9B -96.2(2)
C2A C8B C9B C14B -15.1(4)
C7B C8B C9B C14B 98.5(3)
C2A C8B C9B C10B 170.5(2)
C7B C8B C9B C10B -75.9(3)
C14B C9B C10B C11B -1.0(4)
C8B C9B C10B C11B 173.9(2)
C9B C10B C11B C12B 0.0(4)
C10B C11B C12B C13B 1.1(4)
C10B C11B C12B O12B -178.8(2)
O12B C12B C13B C14B 178.7(2)
C11B C12B C13B C14B -1.2(4)
C10B C9B C14B C13B 0.9(4)
C8B C9B C14B C13B -173.6(3)
C12B C13B C14B C9B 0.1(4)
C6C C1C C2C C3C -0.5(4)
C7C C1C C2C C3C 177.9(2)
C1C C2C C3C O3C 178.3(2)
C1C C2C C3C C4C -2.6(4)
O3C C3C C4C C5C -176.8(2)
C2C C3C C4C C5C 4.0(4)
C3C C4C C5C O5C 177.1(2)
C3C C4C C5C C6C -2.2(4)
C2C C1C C6C C5C 2.3(4)
C7C C1C C6C C5C -176.4(2)
C2C C1C C6C C8D -178.0(2)
C7C C1C C6C C8D 3.3(3)
O5C C5C C6C C1C 179.8(2)
C4C C5C C6C C1C -0.9(4)
O5C C5C C6C C8D 0.1(4)
C4C C5C C6C C8D 179.5(2)
C6C C1C C7C C8C 129.6(2)
C2C C1C C7C C8C -48.9(3)
C6C C1C C7C C7D 16.7(3)
C2C C1C C7C C7D -161.9(2)
C1C C7C C8C C6D -80.0(2)
C7D C7C C8C C6D 30.9(2)
C1C C7C C8C C9C 159.5(2)
C7D C7C C8C C9C -89.6(2)
C6D C8C C9C C14C 150.2(2)
C7C C8C C9C C14C -97.0(3)
C6D C8C C9C C10C -35.0(3)
C7C C8C C9C C10C 77.8(3)
C14C C9C C10C C11C 0.7(4)
C8C C9C C10C C11C -174.3(2)
C9C C10C C11C C12C 1.0(4)
C10C C11C C12C O12C 177.4(2)
C10C C11C C12C C13C -1.5(4)
O12C C12C C13C C14C -178.7(3)
C11C C12C C13C C14C 0.1(4)
C10C C9C C14C C13C -2.1(4)
C8C C9C C14C C13C 173.0(2)
C12C C13C C14C C9C 1.7(4)
C6D C1D C2D C3D -1.4(4)
C7D C1D C2D C3D 178.8(2)
C1D C2D C3D O3D -179.1(2)
C1D C2D C3D C4D 0.1(4)
O3D C3D C4D C5D -179.5(2)
C2D C3D C4D C5D 1.2(4)
C3D C4D C5D O5D 179.3(2)
C3D C4D C5D C6D -1.3(3)
C2D C1D C6D C5D 1.3(4)
C7D C1D C6D C5D -178.9(2)
C2D C1D C6D C8C -176.9(2)
C7D C1D C6D C8C 2.9(3)
O5D C5D C6D C1D 179.5(2)
C4D C5D C6D C1D 0.1(3)
O5D C5D C6D C8C -2.5(3)
C4D C5D C6D C8C 178.0(2)
C9C C8C C6D C1D 98.0(2)
C7C C8C C6D C1D -21.4(2)
C9C C8C C6D C5D -80.1(3)
C7C C8C C6D C5D 160.6(2)
C6D C1D C7D C8D 130.0(2)
C2D C1D C7D C8D -50.2(3)
C6D C1D C7D C7C 17.0(2)
C2D C1D C7D C7C -163.2(2)
C1C C7C C7D C1D 90.3(2)
C8C C7C C7D C1D -29.6(2)
C1C C7C C7D C8D -29.7(2)
C8C C7C C7D C8D -149.61(19)
C1C C6C C8D C9D 99.0(2)
C5C C6C C8D C9D -81.3(3)
C1C C6C C8D C7D -21.8(3)
C5C C6C C8D C7D 157.8(2)
C1D C7D C8D C6C -79.7(2)
C7C C7D C8D C6C 31.2(2)
C1D C7D C8D C9D 158.7(2)
C7C C7D C8D C9D -90.3(2)
C6C C8D C9D C14D -157.7(2)
C7D C8D C9D C14D -43.9(3)
C6C C8D C9D C10D 24.9(3)
C7D C8D C9D C10D 138.7(2)
C14D C9D C10D C11D 0.8(4)
C8D C9D C10D C11D 178.4(2)
C9D C10D C11D C12D 1.6(4)
C10D C11D C12D C13D -3.1(4)
C10D C11D C12D O12D 179.6(2)
C11D C12D C13D C14D 2.2(4)
O12D C12D C13D C14D 179.3(2)
C10D C9D C14D C13D -1.7(4)
C8D C9D C14D C13D -179.2(2)
C12D C13D C14D C9D 0.2(4)
C4A C3A O3A C15A 2.9(4)
C2A C3A O3A C15A -177.0(2)
C6A C5A O5A C16A -9.8(4)
C4A C5A O5A C16A 168.9(2)
C11A C12A O12A C17A -4.6(4)
C13A C12A O12A C17A 176.9(3)
C2B C3B O3B C15B -6.8(4)
C4B C3B O3B C15B 173.8(3)
C4B C5B O5B C16B 10.2(3)
C6B C5B O5B C16B -169.6(2)
C13B C12B O12B C17B -1.4(4)
C11B C12B O12B C17B 178.5(3)
C2C C3C O3C C15C -9.6(4)
C4C C3C O3C C15C 171.3(2)
C4C C5C O5C C16C 6.6(4)
C6C C5C O5C C16C -174.0(2)
C13C C12C O12C C17C -13.4(4)
C11C C12C O12C C17C 167.7(3)
C2D C3D O3D C15D -4.3(4)
C4D C3D O3D C15D 176.4(2)
C4D C5D O5D C16D 6.9(3)
C6D C5D O5D C16D -172.5(2)
C11D C12D O12D C17D -166.4(2)
C13D C12D O12D C17D 16.5(4)
